data_8105975
loop_
_publ_author_name
'Li, Jia-Wei'
'Jiang, Jin-Ke'
'Jiang, Hui'

_publ_section_title
;
 Crystal structure of
 poly[aqua(\m2-2-amino-1,4-benzenedisulfonato-\k2O:O&#x2032;)bis(\m2-pyrazin-\k2N:N&#x2032;)silver(I)],
 C14H16Ag2N5O8S2
;
_journal_issue 6
_journal_name_full 'Zeitschrift f\"ur Kristallographie - New Crystal Structures'
_journal_page_first 1193
_journal_page_last 1194
_journal_paper_doi 10.1515/ncrs-2019-0320
_journal_volume 234
_journal_year 2019
_chemical_formula_moiety '2(C7 H6 Ag N2.50 O3 S), 2(H2 O)'
_chemical_formula_sum 'C14 H16 Ag2 N5 O8 S2'
_chemical_formula_weight 662.18
_space_group_crystal_system triclinic
_space_group_IT_number 2
_space_group_name_Hall '-P 1'
_space_group_name_H-M_alt 'P -1'
_atom_sites_solution_hydrogens mixed
_cell_angle_alpha 73.816(9)
_cell_angle_beta 82.648(8)
_cell_angle_gamma 88.080(7)
_cell_formula_units_Z 1
_cell_length_a 7.1305(7)
_cell_length_b 7.3558(6)
_cell_length_c 9.8517(10)
_cell_measurement_reflns_used 2435
_cell_measurement_temperature 293(2)
_cell_measurement_theta_max 28.8990
_cell_measurement_theta_min 5.5150
_cell_volume 492.17(8)
_computing_cell_refinement 'CrysAlisPro 1.171.39.7e (Rigaku OD, 2015)'
_computing_data_collection 'CrysAlisPro 1.171.39.7e (Rigaku OD, 2015)'
_computing_data_reduction 'CrysAlisPro 1.171.39.7e (Rigaku OD, 2015)'
_computing_molecular_graphics DIAMOND
_computing_publication_material publCIF
_computing_structure_refinement 'SHELXL-2017/1 (Sheldrick, 2017)'
_computing_structure_solution 'SHELXT 2014/5 (Sheldrick, 2014)'
_diffrn_ambient_temperature 293(2)
_diffrn_measured_fraction_theta_full 0.988
_diffrn_measured_fraction_theta_max 0.867
_diffrn_measurement_device 'four-circle diffractometer'
_diffrn_measurement_device_type 'XtaLAB Pro: Kappa dual offset/far'
_diffrn_measurement_method '\w scans'
_diffrn_radiation_type MoK\a
_diffrn_radiation_wavelength 0.71073
_diffrn_reflns_av_R_equivalents 0.0375
_diffrn_reflns_av_unetI/netI 0.0459
_diffrn_reflns_Laue_measured_fraction_full 0.988
_diffrn_reflns_Laue_measured_fraction_max 0.867
_diffrn_reflns_limit_h_max 9
_diffrn_reflns_limit_h_min -9
_diffrn_reflns_limit_k_max 10
_diffrn_reflns_limit_k_min -10
_diffrn_reflns_limit_l_max 13
_diffrn_reflns_limit_l_min -13
_diffrn_reflns_number 6251
_diffrn_reflns_point_group_measured_fraction_full 0.988
_diffrn_reflns_point_group_measured_fraction_max 0.867
_diffrn_reflns_theta_full 25.242
_diffrn_reflns_theta_max 29.669
_diffrn_reflns_theta_min 5.050
_diffrn_source 'fine-focus sealed X-ray tube'
_exptl_absorpt_coefficient_mu 2.258
_exptl_absorpt_correction_T_max 0.789
_exptl_absorpt_correction_T_min 0.714
_exptl_absorpt_correction_type multi-scan
_exptl_absorpt_process_details
;
CrysAlisPro 1.171.39.7e (Rigaku Oxford Diffraction, 2015)
Empirical absorption correction using spherical harmonics,
 implemented in SCALE3 ABSPACK scaling algorithm.
;
_exptl_crystal_colour colourless
_exptl_crystal_density_diffrn 2.234
_exptl_crystal_description block
_exptl_crystal_F_000 325
_exptl_crystal_size_max 0.160
_exptl_crystal_size_mid 0.140
_exptl_crystal_size_min 0.110
_refine_diff_density_max 1.069
_refine_diff_density_min -0.853
_refine_diff_density_rms 0.142
_refine_ls_extinction_coef .
_refine_ls_extinction_method none
_refine_ls_goodness_of_fit_ref 1.252
_refine_ls_hydrogen_treatment mixed
_refine_ls_matrix_type full
_refine_ls_number_parameters 151
_refine_ls_number_reflns 2409
_refine_ls_number_restraints 0
_refine_ls_restrained_S_all 1.252
_refine_ls_R_factor_all 0.0574
_refine_ls_R_factor_gt 0.0491
_refine_ls_shift/su_max 0.000
_refine_ls_shift/su_mean 0.000
_refine_ls_structure_factor_coef Fsqd
_refine_ls_weighting_details 'w=1/[\s^2^(Fo^2^)+(0.0364P)^2^+3.2139P] where P=(Fo^2^+2Fc^2^)/3'
_refine_ls_weighting_scheme calc
_refine_ls_wR_factor_gt 0.1480
_refine_ls_wR_factor_ref 0.1515
_reflns_Friedel_coverage 0.000
_reflns_Friedel_fraction_full .
_reflns_Friedel_fraction_max .
_reflns_number_gt 2040
_reflns_number_total 2409
_reflns_threshold_expression 'I > 2\s(I)'
_cod_data_source_file suppl_ncrs-2019-0320_suppl.cif
_cod_data_source_block shelx
_cod_database_code 8105975
_shelx_space_group_comment
;
The symmetry employed for this shelxl refinement is uniquely defined
by the following loop, which should always be used as a source of
symmetry information in preference to the above space-group names.
They are only intended as comments.
;
_shelx_estimated_absorpt_t_min 0.714
_shelx_estimated_absorpt_t_max 0.789

loop_
_space_group_symop_operation_xyz
'x, y, z'
'-x, -y, -z'

loop_
_atom_site_label
_atom_site_type_symbol
_atom_site_fract_x
_atom_site_fract_y
_atom_site_fract_z
_atom_site_U_iso_or_equiv
_atom_site_adp_type
_atom_site_occupancy
_atom_site_site_symmetry_order
_atom_site_calc_flag
_atom_site_refinement_flags_posn
_atom_site_refinement_flags_adp
_atom_site_refinement_flags_occupancy
_atom_site_disorder_assembly
_atom_site_disorder_group
Ag1 Ag 0.73938(6) 0.64445(9) 0.79125(7) 0.0448(2) Uani 1 1 d . . . . .
C1 C 0.1254(8) 0.7057(10) 0.8924(7) 0.0320(13) Uani 1 1 d . . . . .
H1 H 0.049888 0.749298 0.960981 0.038 Uiso 1 1 calc R U . . .
C2 C 0.3199(9) 0.7089(10) 0.8880(8) 0.0364(14) Uani 1 1 d . . . . .
H2 H 0.372319 0.755419 0.953399 0.044 Uiso 1 1 calc R U . . .
C3 C 0.3525(8) 0.5829(9) 0.7003(7) 0.0311(13) Uani 1 1 d . . . . .
H3 H 0.428404 0.538806 0.632145 0.037 Uiso 1 1 calc R U . . .
C4 C 0.1566(8) 0.5805(9) 0.7034(7) 0.0299(12) Uani 1 1 d . . . . .
H4 H 0.104272 0.535797 0.637053 0.036 Uiso 1 1 calc R U . . .
C5 C 0.8916(8) 0.0803(8) 0.5942(6) 0.0273(11) Uani 1 1 d . . . . .
C6 C 1.0884(9) 0.0964(9) 0.5803(7) 0.0297(12) Uani 1 1 d . . . . .
C7 C 1.1956(8) 0.0134(9) 0.4863(7) 0.0290(12) Uani 1 1 d . . . . .
H7 H 1.326789 0.020076 0.476666 0.035 Uiso 1 1 calc R U . . .
N1 N 1.1735(15) 0.1777(17) 0.6581(13) 0.036(3) Uani 0.5 1 d . . P . .
H1A H 1.294994 0.179235 0.650531 0.044 Uiso 0.5 1 calc R U P . .
H1B H 1.108004 0.229562 0.716704 0.044 Uiso 0.5 1 calc R U P . .
N2 N 0.4337(6) 0.6471(7) 0.7926(6) 0.0283(10) Uani 1 1 d . . . . .
N3 N 0.0433(6) 0.6410(7) 0.7997(6) 0.0272(10) Uani 1 1 d . . . . .
S1 S 0.7479(2) 0.1977(2) 0.70530(18) 0.0331(4) Uani 1 1 d . . . . .
O1 O 0.8244(8) 0.1465(9) 0.8401(6) 0.0524(14) Uani 1 1 d . . . . .
O2 O 0.7656(8) 0.3985(7) 0.6339(6) 0.0450(12) Uani 1 1 d . . . . .
O3 O 0.5573(7) 0.1268(9) 0.7185(7) 0.0524(15) Uani 1 1 d . . . . .
O1W O 0.3053(9) 0.1974(10) 0.9601(7) 0.0517(14) Uani 1 1 d . . . . .
H1WA H 0.268(17) 0.066(17) 1.035(13) 0.078 Uiso 1 1 d . U . . .
H1WB H 0.354(18) 0.193(17) 0.886(13) 0.078 Uiso 1 1 d . U . . .

loop_
_atom_site_aniso_label
_atom_site_aniso_U_11
_atom_site_aniso_U_22
_atom_site_aniso_U_33
_atom_site_aniso_U_23
_atom_site_aniso_U_13
_atom_site_aniso_U_12
Ag1 0.0149(2) 0.0606(4) 0.0638(4) -0.0244(3) -0.0076(2) 0.0032(2)
C1 0.018(2) 0.044(4) 0.039(3) -0.021(3) -0.002(2) 0.003(2)
C2 0.023(3) 0.048(4) 0.047(4) -0.025(3) -0.012(3) 0.005(3)
C3 0.021(3) 0.039(3) 0.036(3) -0.018(3) -0.001(2) 0.007(2)
C4 0.022(3) 0.037(3) 0.035(3) -0.016(3) -0.006(2) 0.000(2)
C5 0.027(3) 0.028(3) 0.028(3) -0.010(2) 0.000(2) 0.002(2)
C6 0.027(3) 0.033(3) 0.032(3) -0.013(2) -0.006(2) 0.002(2)
C7 0.021(2) 0.031(3) 0.036(3) -0.012(2) -0.002(2) 0.001(2)
N1 0.023(5) 0.049(7) 0.048(7) -0.032(6) -0.006(5) 0.003(4)
N2 0.0135(19) 0.035(3) 0.039(3) -0.013(2) -0.0029(19) 0.0028(18)
N3 0.015(2) 0.035(3) 0.032(3) -0.010(2) -0.0037(18) 0.0030(18)
S1 0.0270(7) 0.0412(9) 0.0338(8) -0.0185(7) 0.0043(6) 0.0019(6)
O1 0.050(3) 0.077(4) 0.035(3) -0.025(3) 0.000(2) 0.005(3)
O2 0.045(3) 0.039(3) 0.054(3) -0.023(2) 0.002(2) 0.012(2)
O3 0.028(2) 0.071(4) 0.066(4) -0.039(3) 0.012(2) -0.006(2)
O1W 0.049(3) 0.055(3) 0.052(3) -0.021(3) 0.001(3) 0.002(3)

loop_
_atom_type_symbol
_atom_type_description
_atom_type_scat_dispersion_real
_atom_type_scat_dispersion_imag
_atom_type_scat_source
C C 0.0033 0.0016 'International Tables Vol C Tables 4.2.6.8 and 6.1.1.4'
H H 0.0000 0.0000 'International Tables Vol C Tables 4.2.6.8 and 6.1.1.4'
Ag Ag -0.8971 1.1015 'International Tables Vol C Tables 4.2.6.8 and 6.1.1.4'
N N 0.0061 0.0033 'International Tables Vol C Tables 4.2.6.8 and 6.1.1.4'
O O 0.0106 0.0060 'International Tables Vol C Tables 4.2.6.8 and 6.1.1.4'
S S 0.1246 0.1234 'International Tables Vol C Tables 4.2.6.8 and 6.1.1.4'

loop_
_geom_angle_atom_site_label_1
_geom_angle_atom_site_label_2
_geom_angle_atom_site_label_3
_geom_angle
_geom_angle_site_symmetry_1
_geom_angle_site_symmetry_3
N2 Ag1 N3 177.5(2) . 1_655
N3 C1 C2 121.3(6) . .
N3 C1 H1 119.3 . .
C2 C1 H1 119.3 . .
N2 C2 C1 121.6(6) . .
N2 C2 H2 119.2 . .
C1 C2 H2 119.2 . .
N2 C3 C4 121.5(5) . .
N2 C3 H3 119.2 . .
C4 C3 H3 119.2 . .
N3 C4 C3 121.1(6) . .
N3 C4 H4 119.5 . .
C3 C4 H4 119.5 . .
C7 C5 C6 121.2(5) 2_756 .
C7 C5 S1 119.0(4) 2_756 .
C6 C5 S1 119.6(5) . .
N1 C6 C7 119.4(7) . .
N1 C6 C5 122.3(7) . .
C7 C6 C5 118.1(6) . .
C6 C7 C5 120.6(5) . 2_756
C6 C7 H7 119.7 . .
C5 C7 H7 119.7 2_756 .
C6 N1 H1A 120.0 . .
C6 N1 H1B 120.0 . .
H1A N1 H1B 120.0 . .
C2 N2 C3 117.2(5) . .
C2 N2 Ag1 121.2(4) . .
C3 N2 Ag1 121.6(4) . .
C4 N3 C1 117.3(5) . .
C4 N3 Ag1 118.7(4) . 1_455
C1 N3 Ag1 123.9(4) . 1_455
O1 S1 O3 112.2(4) . .
O1 S1 O2 112.5(4) . .
O3 S1 O2 113.1(4) . .
O1 S1 C5 105.8(3) . .
O3 S1 C5 106.4(3) . .
O2 S1 C5 106.2(3) . .
H1WA O1W H1WB 116(10) . .

loop_
_geom_bond_atom_site_label_1
_geom_bond_atom_site_label_2
_geom_bond_distance
_geom_bond_site_symmetry_2
Ag1 N2 2.178(5) .
Ag1 N3 2.179(5) 1_655
C1 N3 1.342(8) .
C1 C2 1.383(8) .
C1 H1 0.9300 .
C2 N2 1.329(8) .
C2 H2 0.9300 .
C3 N2 1.333(8) .
C3 C4 1.394(8) .
C3 H3 0.9300 .
C4 N3 1.329(8) .
C4 H4 0.9300 .
C5 C7 1.396(9) 2_756
C5 C6 1.399(8) .
C5 S1 1.782(6) .
C6 N1 1.308(12) .
C6 C7 1.385(8) .
C7 H7 0.9300 .
N1 H1A 0.8600 .
N1 H1B 0.8600 .
S1 O1 1.448(6) .
S1 O3 1.449(5) .
S1 O2 1.450(6) .
O1W H1WA 1.06(12) .
O1W H1WB 0.78(13) .

loop_
_geom_hbond_atom_site_label_D
_geom_hbond_atom_site_label_H
_geom_hbond_atom_site_label_A
_geom_hbond_distance_DH
_geom_hbond_distance_HA
_geom_hbond_distance_DA
_geom_hbond_angle_DHA
_geom_hbond_site_symmetry_A
_geom_hbond_publ_flag
N1 H1A O3 0.86 2.06 2.865(12) 156.6 1_655 yes
N1 H1B O1 0.86 2.23 2.852(13) 128.9 . yes
O1W H1WA O1 1.06(12) 1.79(12) 2.836(10) 173(10) 2_657 yes
O1W H1WB O3 0.78(13) 2.20(13) 2.949(8) 162(12) . yes
